data_2236079
loop_
_publ_author_name
'Singh, Durga P.'
'Pratap, Seema'
'Gupta, Sushil K.'
'Butcher, Ray J.'

_publ_section_title
;
 1-(Naphthalen-1-yl)-3-[(thiophen-2-yl)carbonyl]thiourea
;
_journal_coeditor_code BQ2371
_journal_issue 10
_journal_name_full 'Acta Crystallographica Section E'
_journal_page_first o2882
_journal_page_last o2883
_journal_paper_doi 10.1107/S1600536812035350
_journal_volume 68
_journal_year 2012
_chemical_formula_iupac 'C16 H12 N2 O S2'
_chemical_formula_moiety 'C16 H12 N2 O S2'
_chemical_formula_sum 'C16 H12 N2 O S2'
_chemical_formula_weight 312.40
_chemical_name_systematic
;
1-(Naphthalen-1-yl)-3-[(thiophen-2-yl)carbonyl]thiourea
;
_space_group_IT_number 14
_symmetry_cell_setting monoclinic
_symmetry_space_group_name_Hall '-P 2ybc'
_symmetry_space_group_name_H-M 'P 1 21/c 1'
_atom_sites_solution_hydrogens geom
_atom_sites_solution_primary direct
_atom_sites_solution_secondary difmap
_cell_angle_alpha 90.00
_cell_angle_beta 104.030(14)
_cell_angle_gamma 90.00
_cell_formula_units_Z 4
_cell_length_a 14.929(2)
_cell_length_b 5.9086(8)
_cell_length_c 17.071(3)
_cell_measurement_reflns_used 1174
_cell_measurement_temperature 173(2)
_cell_measurement_theta_max 27.2514
_cell_measurement_theta_min 3.2508
_cell_volume 1460.9(4)
_computing_cell_refinement
;
CrysAlis PRO (Oxford Diffraction, 2007)
;
_computing_data_collection
;
CrysAlis PRO (Oxford Diffraction, 2007)
;
_computing_data_reduction
;
CrysAlis PRO (Oxford Diffraction, 2007)
;
_computing_molecular_graphics 'SHELXTL (Sheldrick, 2008)'
_computing_publication_material 'SHELXTL (Sheldrick, 2008)'
_computing_structure_refinement 'SHELXL97 (Sheldrick, 2008)'
_computing_structure_solution 'SHELXS97 (Sheldrick, 2008)'
_diffrn_ambient_temperature 173(2)
_diffrn_detector_area_resol_mean 16.0938
_diffrn_measured_fraction_theta_full 0.969
_diffrn_measured_fraction_theta_max 0.969
_diffrn_measurement_device_type 'Oxford Diffraction Xcalibur Eos'
_diffrn_measurement_method '\w scans'
_diffrn_radiation_monochromator graphite
_diffrn_radiation_source 'Enhance (Mo) X-ray Source'
_diffrn_radiation_type MoK\a
_diffrn_radiation_wavelength 0.71073
_diffrn_reflns_av_R_equivalents 0.0516
_diffrn_reflns_av_sigmaI/netI 0.0827
_diffrn_reflns_limit_h_max 10
_diffrn_reflns_limit_h_min -18
_diffrn_reflns_limit_k_max 7
_diffrn_reflns_limit_k_min -6
_diffrn_reflns_limit_l_max 20
_diffrn_reflns_limit_l_min -17
_diffrn_reflns_number 4822
_diffrn_reflns_theta_full 25.49
_diffrn_reflns_theta_max 25.49
_diffrn_reflns_theta_min 3.66
_exptl_absorpt_coefficient_mu 0.363
_exptl_absorpt_correction_T_max 1.00000
_exptl_absorpt_correction_T_min 0.71159
_exptl_absorpt_correction_type multi-scan
_exptl_absorpt_process_details
;
(CrysAlis PRO; Oxford Diffraction, 2007)
;
_exptl_crystal_colour colorless
_exptl_crystal_density_diffrn 1.420
_exptl_crystal_density_method 'not measured'
_exptl_crystal_description prism
_exptl_crystal_F_000 648
_exptl_crystal_size_max 0.35
_exptl_crystal_size_mid 0.25
_exptl_crystal_size_min 0.15
_refine_diff_density_max 0.327
_refine_diff_density_min -0.309
_refine_ls_extinction_method none
_refine_ls_goodness_of_fit_ref 1.086
_refine_ls_hydrogen_treatment constr
_refine_ls_matrix_type full
_refine_ls_number_parameters 210
_refine_ls_number_reflns 2625
_refine_ls_number_restraints 10
_refine_ls_restrained_S_all 1.084
_refine_ls_R_factor_all 0.0956
_refine_ls_R_factor_gt 0.0492
_refine_ls_shift/su_max 0.000
_refine_ls_shift/su_mean 0.000
_refine_ls_structure_factor_coef Fsqd
_refine_ls_weighting_details 'calc w=1/[\s^2^(Fo^2^)+(0.0580P)^2^+0.3695P] where P=(Fo^2^+2Fc^2^)/3'
_refine_ls_weighting_scheme calc
_refine_ls_wR_factor_gt 0.1104
_refine_ls_wR_factor_ref 0.1651
_reflns_number_gt 1626
_reflns_number_total 2625
_reflns_threshold_expression I>2sigma(I)
_cod_data_source_file bq2371.cif
_cod_data_source_block I
_cod_original_sg_symbol_H-M 'P 21/c'
_cod_database_code 2236079
_cod_database_fobs_code 2236079

loop_
_symmetry_equiv_pos_as_xyz
'x, y, z'
'-x, y+1/2, -z+1/2'
'-x, -y, -z'
'x, -y-1/2, z-1/2'

loop_
_atom_site_type_symbol
_atom_site_label
_atom_site_fract_x
_atom_site_fract_y
_atom_site_fract_z
_atom_site_U_iso_or_equiv
_atom_site_adp_type
_atom_site_calc_flag
_atom_site_refinement_flags
_atom_site_occupancy
_atom_site_symmetry_multiplicity
_atom_site_disorder_assembly
_atom_site_disorder_group
S S1A 0.962(3) 0.732(11) 0.421(4) 0.0764(5) Uani d P 0.023(3) 1 A 1
S S1B 0.98334(7) 0.6323(3) 0.38685(9) 0.0764(5) Uani d P 0.977(3) 1 A 2
S S2A 0.66455(8) -0.0348(2) 0.46547(8) 0.0582(4) Uani d PD 0.862(3) 1 A 1
C C13A 0.7707(3) 0.0902(7) 0.4715(3) 0.0404(11) Uani d PD 0.862(3) 1 A 1
C C14A 0.8378(4) -0.0413(13) 0.5210(5) 0.0655(19) Uani d PD 0.862(3) 1 A 1
H H14A 0.9018 -0.0083 0.5310 0.079 Uiso calc PR 0.862(3) 1 A 1
C C15A 0.8041(4) -0.2228(11) 0.5543(4) 0.0655(15) Uani d PD 0.862(3) 1 A 1
H H15A 0.8419 -0.3270 0.5900 0.079 Uiso calc PR 0.862(3) 1 A 1
C C16A 0.7114(4) -0.2380(12) 0.5309(6) 0.0695(14) Uani d PD 0.862(3) 1 A 1
H H16A 0.6765 -0.3515 0.5496 0.083 Uiso calc PR 0.862(3) 1 A 1
S S2B 0.8612(8) -0.036(2) 0.5239(9) 0.0582(4) Uani d PD 0.138(3) 1 A 2
C C13B 0.7593(17) 0.051(5) 0.4590(19) 0.0404(11) Uani d PD 0.138(3) 1 A 2
C C14B 0.6895(17) -0.046(5) 0.488(2) 0.0655(19) Uani d PD 0.138(3) 1 A 2
H H14B 0.6294 0.0174 0.4803 0.079 Uiso calc PR 0.138(3) 1 A 2
C C15B 0.716(2) -0.242(7) 0.530(4) 0.0655(15) Uani d PD 0.138(3) 1 A 2
H H15B 0.6767 -0.3658 0.5338 0.079 Uiso calc PR 0.138(3) 1 A 2
C C16B 0.807(2) -0.233(7) 0.566(3) 0.0695(14) Uani d PD 0.138(3) 1 A 2
H H16B 0.8373 -0.3273 0.6097 0.083 Uiso calc PR 0.138(3) 1 A 2
O O1 0.69721(14) 0.3590(3) 0.37691(14) 0.0546(6) Uani d . 1 1 A .
N N1 0.79871(16) 0.6726(4) 0.33310(16) 0.0440(7) Uani d . 1 1 A .
H H1A 0.7462 0.6094 0.3360 0.053 Uiso calc R 1 1 . .
N N2 0.85320(16) 0.3884(4) 0.42315(16) 0.0452(7) Uani d . 1 1 A .
H H2A 0.9009 0.3300 0.4579 0.054 Uiso calc R 1 1 . .
C C1 0.7879(2) 0.8627(5) 0.28085(19) 0.0432(8) Uani d . 1 1 . .
C C2 0.8584(2) 1.0074(5) 0.2753(2) 0.0541(9) Uani d . 1 1 . .
H H2 0.9196 0.9774 0.3054 0.065 Uiso calc R 1 1 . .
C C3 0.8401(3) 1.1985(5) 0.2255(2) 0.0585(10) Uani d . 1 1 . .
H H3 0.8894 1.2973 0.2223 0.070 Uiso calc R 1 1 . .
C C4 0.7537(3) 1.2454(5) 0.1817(2) 0.0570(9) Uani d . 1 1 . .
H H4 0.7429 1.3778 0.1492 0.068 Uiso calc R 1 1 . .
C C5 0.6798(2) 1.0997(5) 0.1838(2) 0.0468(8) Uani d . 1 1 . .
C C6 0.5901(3) 1.1427(6) 0.1368(2) 0.0594(10) Uani d . 1 1 . .
H H6 0.5788 1.2741 0.1038 0.071 Uiso calc R 1 1 . .
C C7 0.5189(3) 0.9981(6) 0.1379(2) 0.0659(11) Uani d . 1 1 . .
H H7 0.4587 1.0297 0.1060 0.079 Uiso calc R 1 1 . .
C C8 0.5347(2) 0.8048(6) 0.1857(2) 0.0574(10) Uani d . 1 1 . .
H H8 0.4851 0.7044 0.1859 0.069 Uiso calc R 1 1 . .
C C9 0.6200(2) 0.7578(5) 0.2319(2) 0.0494(9) Uani d . 1 1 . .
H H9 0.6291 0.6249 0.2642 0.059 Uiso calc R 1 1 . .
C C10 0.6962(2) 0.9031(5) 0.23326(19) 0.0416(8) Uani d . 1 1 . .
C C11 0.8727(2) 0.5719(5) 0.37841(19) 0.0434(8) Uani d . 1 1 . .
C C12 0.7696(2) 0.2864(5) 0.4203(2) 0.0433(8) Uani d . 1 1 . .

loop_
_atom_site_aniso_label
_atom_site_aniso_U_11
_atom_site_aniso_U_22
_atom_site_aniso_U_33
_atom_site_aniso_U_12
_atom_site_aniso_U_13
_atom_site_aniso_U_23
S1A 0.0282(5) 0.1166(10) 0.0801(9) -0.0049(6) 0.0048(5) 0.0291(8)
S1B 0.0282(5) 0.1166(10) 0.0801(9) -0.0049(6) 0.0048(5) 0.0291(8)
S2A 0.0543(7) 0.0566(6) 0.0598(9) -0.0107(6) 0.0061(5) 0.0071(6)
C13A 0.0405(19) 0.035(2) 0.041(2) -0.0003(16) 0.0015(16) -0.0068(18)
C14A 0.057(4) 0.064(3) 0.077(4) 0.000(3) 0.020(4) -0.010(2)
C15A 0.091(4) 0.048(2) 0.051(3) 0.023(3) 0.004(3) 0.006(2)
C16A 0.090(4) 0.053(3) 0.063(3) -0.015(3) 0.015(3) 0.002(2)
S2B 0.0543(7) 0.0566(6) 0.0598(9) -0.0107(6) 0.0061(5) 0.0071(6)
C13B 0.0405(19) 0.035(2) 0.041(2) -0.0003(16) 0.0015(16) -0.0068(18)
C14B 0.057(4) 0.064(3) 0.077(4) 0.000(3) 0.020(4) -0.010(2)
C15B 0.091(4) 0.048(2) 0.051(3) 0.023(3) 0.004(3) 0.006(2)
C16B 0.090(4) 0.053(3) 0.063(3) -0.015(3) 0.015(3) 0.002(2)
O1 0.0340(12) 0.0537(13) 0.0694(16) -0.0034(10) -0.0006(11) 0.0150(12)
N1 0.0286(13) 0.0453(14) 0.0541(17) -0.0030(11) 0.0021(12) 0.0007(13)
N2 0.0302(13) 0.0547(15) 0.0472(16) 0.0030(12) 0.0026(11) 0.0113(13)
C1 0.0381(17) 0.0383(15) 0.0503(19) -0.0019(14) 0.0050(14) -0.0047(14)
C2 0.0455(19) 0.0503(18) 0.067(2) -0.0095(16) 0.0136(17) -0.0035(17)
C3 0.063(2) 0.0504(18) 0.068(2) -0.0188(18) 0.0281(19) -0.0075(18)
C4 0.072(2) 0.0452(17) 0.059(2) -0.0030(19) 0.0254(19) 0.0032(16)
C5 0.0516(19) 0.0406(16) 0.050(2) 0.0058(16) 0.0165(16) -0.0023(15)
C6 0.062(2) 0.057(2) 0.059(2) 0.0175(19) 0.0146(19) 0.0156(18)
C7 0.051(2) 0.075(2) 0.067(3) 0.018(2) 0.0062(19) 0.017(2)
C8 0.0409(19) 0.064(2) 0.065(2) 0.0007(17) 0.0078(17) 0.0111(19)
C9 0.0421(18) 0.0506(17) 0.052(2) -0.0010(16) 0.0044(15) 0.0080(16)
C10 0.0387(17) 0.0380(15) 0.0477(19) 0.0024(14) 0.0092(14) -0.0061(14)
C11 0.0342(16) 0.0593(18) 0.0356(17) -0.0004(15) 0.0065(13) 0.0002(15)
C12 0.0322(16) 0.0423(16) 0.0513(19) 0.0028(14) 0.0023(14) -0.0017(15)

loop_
_atom_type_symbol
_atom_type_description
_atom_type_scat_dispersion_real
_atom_type_scat_dispersion_imag
_atom_type_scat_source
C C 0.0033 0.0016 'International Tables Vol C Tables 4.2.6.8 and 6.1.1.4'
H H 0.0000 0.0000 'International Tables Vol C Tables 4.2.6.8 and 6.1.1.4'
N N 0.0061 0.0033 'International Tables Vol C Tables 4.2.6.8 and 6.1.1.4'
O O 0.0106 0.0060 'International Tables Vol C Tables 4.2.6.8 and 6.1.1.4'
S S 0.1246 0.1234 'International Tables Vol C Tables 4.2.6.8 and 6.1.1.4'

loop_
_geom_angle_atom_site_label_1
_geom_angle_atom_site_label_2
_geom_angle_atom_site_label_3
_geom_angle
C16A S2A C13A 92.2(2)
C14A C13A C12 136.0(5)
C14A C13A S2A 108.3(4)
C12 C13A S2A 115.4(3)
C15A C14A C13A 114.2(5)
C15A C14A H14A 122.9
C13A C14A H14A 122.9
C16A C15A C14A 112.6(5)
C16A C15A H15A 123.7
C14A C15A H15A 123.7
C15A C16A S2A 112.5(5)
C15A C16A H16A 123.7
S2A C16A H16A 123.7
C16B S2B C13B 92.5(12)
C14B C13B C12 133(2)
C14B C13B S2B 105.6(15)
C12 C13B S2B 112.0(16)
C15B C14B C13B 113(2)
C15B C14B H14B 123.6
C13B C14B H14B 123.6
C16B C15B C14B 110(2)
C16B C15B H15B 125.2
C14B C15B H15B 125.2
C15B C16B S2B 112(2)
C15B C16B H16B 124.2
S2B C16B H16B 124.2
C11 N1 C1 132.4(3)
C11 N1 H1A 113.8
C1 N1 H1A 113.8
C12 N2 C11 128.9(2)
C12 N2 H2A 115.5
C11 N2 H2A 115.5
C2 C1 N1 124.2(3)
C2 C1 C10 119.9(3)
N1 C1 C10 115.9(3)
C1 C2 C3 120.2(3)
C1 C2 H2 119.9
C3 C2 H2 119.9
C4 C3 C2 121.3(3)
C4 C3 H3 119.3
C2 C3 H3 119.3
C3 C4 C5 120.6(3)
C3 C4 H4 119.7
C5 C4 H4 119.7
C4 C5 C6 121.3(3)
C4 C5 C10 119.4(3)
C6 C5 C10 119.3(3)
C7 C6 C5 121.0(3)
C7 C6 H6 119.5
C5 C6 H6 119.5
C6 C7 C8 119.9(3)
C6 C7 H7 120.0
C8 C7 H7 120.0
C9 C8 C7 120.8(3)
C9 C8 H8 119.6
C7 C8 H8 119.6
C8 C9 C10 121.4(3)
C8 C9 H9 119.3
C10 C9 H9 119.3
C9 C10 C5 117.5(3)
C9 C10 C1 124.0(3)
C5 C10 C1 118.5(3)
N1 C11 N2 114.4(3)
N1 C11 S1A 118(2)
N2 C11 S1A 117.1(18)
N1 C11 S1B 128.6(3)
N2 C11 S1B 117.0(2)
S1A C11 S1B 33(3)
O1 C12 N2 121.7(3)
O1 C12 C13A 121.5(3)
N2 C12 C13A 116.8(3)
O1 C12 C13B 113.8(9)
N2 C12 C13B 123.8(9)
C13A C12 C13B 11.9(13)

loop_
_geom_bond_atom_site_label_1
_geom_bond_atom_site_label_2
_geom_bond_distance
S1A C11 1.65(5)
S1B C11 1.661(3)
S2A C16A 1.674(6)
S2A C13A 1.729(4)
C13A C14A 1.383(7)
C13A C12 1.449(5)
C14A C15A 1.365(8)
C14A H14A 0.9500
C15A C16A 1.347(6)
C15A H15A 0.9500
C16A H16A 0.9500
S2B C16B 1.67(2)
S2B C13B 1.728(19)
C13B C14B 1.39(2)
C13B C12 1.56(3)
C14B C15B 1.37(2)
C14B H14B 0.9500
C15B C16B 1.350(18)
C15B H15B 0.9500
C16B H16B 0.9500
O1 C12 1.230(3)
N1 C11 1.326(4)
N1 C1 1.419(4)
N1 H1A 0.8800
N2 C12 1.376(4)
N2 C11 1.397(4)
N2 H2A 0.8800
C1 C2 1.377(4)
C1 C10 1.432(4)
C2 C3 1.401(5)
C2 H2 0.9500
C3 C4 1.353(5)
C3 H3 0.9500
C4 C5 1.408(5)
C4 H4 0.9500
C5 C6 1.407(4)
C5 C10 1.422(4)
C6 C7 1.367(5)
C6 H6 0.9500
C7 C8 1.390(5)
C7 H7 0.9500
C8 C9 1.354(4)
C8 H8 0.9500
C9 C10 1.421(4)
C9 H9 0.9500

loop_
_geom_hbond_atom_site_label_D
_geom_hbond_atom_site_label_H
_geom_hbond_atom_site_label_A
_geom_hbond_site_symmetry_A
_geom_hbond_distance_DH
_geom_hbond_distance_HA
_geom_hbond_distance_DA
_geom_hbond_angle_DHA
N1 H1A O1 . 0.88 1.86 2.615(3) 142.7
N2 H2A S2B . 0.88 2.57 3.026(14) 112.9
N2 H2A S1A 3_766 0.88 2.56 3.41(4) 163.7
N2 H2A S1B 3_766 0.88 2.80 3.557(3) 145.2

loop_
_geom_torsion_atom_site_label_1
_geom_torsion_atom_site_label_2
_geom_torsion_atom_site_label_3
_geom_torsion_atom_site_label_4
_geom_torsion
C16A S2A C13A C14A 3.3(6)
C16A S2A C13A C12 178.1(5)
C12 C13A C14A C15A -176.1(6)
S2A C13A C14A C15A -2.9(8)
C13A C14A C15A C16A 0.8(11)
C14A C15A C16A S2A 1.9(11)
C13A S2A C16A C15A -3.0(8)
C16B S2B C13B C14B 13(4)
C16B S2B C13B C12 164(3)
C12 C13B C14B C15B -169(4)
S2B C13B C14B C15B -27(5)
C13B C14B C15B C16B 30(6)
C14B C15B C16B S2B -19(7)
C13B S2B C16B C15B 3(5)
C11 N1 C1 C2 -9.6(5)
C11 N1 C1 C10 171.8(3)
N1 C1 C2 C3 -176.2(3)
C10 C1 C2 C3 2.3(5)
C1 C2 C3 C4 -0.2(5)
C2 C3 C4 C5 -1.3(5)
C3 C4 C5 C6 -178.1(3)
C3 C4 C5 C10 0.7(5)
C4 C5 C6 C7 178.6(4)
C10 C5 C6 C7 -0.2(5)
C5 C6 C7 C8 -0.3(6)
C6 C7 C8 C9 0.4(6)
C7 C8 C9 C10 -0.2(5)
C8 C9 C10 C5 -0.3(5)
C8 C9 C10 C1 180.0(3)
C4 C5 C10 C9 -178.4(3)
C6 C5 C10 C9 0.4(5)
C4 C5 C10 C1 1.4(4)
C6 C5 C10 C1 -179.8(3)
C2 C1 C10 C9 176.9(3)
N1 C1 C10 C9 -4.5(5)
C2 C1 C10 C5 -2.8(5)
N1 C1 C10 C5 175.8(3)
C1 N1 C11 N2 178.7(3)
C1 N1 C11 S1A 35(3)
C1 N1 C11 S1B -2.6(5)
C12 N2 C11 N1 7.1(5)
C12 N2 C11 S1A 151(3)
C12 N2 C11 S1B -171.6(3)
C11 N2 C12 O1 -3.4(5)
C11 N2 C12 C13A 177.1(3)
C11 N2 C12 C13B 165.9(17)
C14A C13A C12 O1 174.0(6)
S2A C13A C12 O1 1.2(5)
C14A C13A C12 N2 -6.5(8)
S2A C13A C12 N2 -179.4(3)
C14A C13A C12 C13B 122(7)
S2A C13A C12 C13B -51(6)
C14B C13B C12 O1 -36(4)
S2B C13B C12 O1 -176.6(15)
C14B C13B C12 N2 154(3)
S2B C13B C12 N2 13(3)
C14B C13B C12 C13A 96(9)
S2B C13B C12 C13A -44(5)
